data_1505231
loop_
_publ_author_name
'Amagata, Taro'
'Tanaka, Makoto'
'Yamada, Takeshi'
'Doi, Mitsunobu'
'Minoura, Katsuhiko'
'Ohishi, Hirofumi'
'Yamori, Takao'
'Numata, Atsushi'

_publ_section_title
;
 Variation in cytostatic constituents of a sponge-derived Gymnascella
 dankaliensis by manipulating the carbon source.
;
_journal_issue 11
_journal_name_full 'Journal of natural products'
_journal_page_first 1731
_journal_page_last 1740
_journal_paper_doi 10.1021/np070165m
_journal_volume 70
_journal_year 2007
_chemical_formula_sum 'C28 H40 O3'
_chemical_formula_weight 424.60
_chemical_name_common N134xvii
_chemical_name_systematic
; 
 Numata 134-XVII (amagata)
;
_space_group_IT_number 19
_symmetry_cell_setting orthorhombic
_symmetry_space_group_name_Hall 'P 2ac 2ab'
_symmetry_space_group_name_H-M 'P 21 21 21'
_atom_sites_solution_hydrogens geom
_atom_sites_solution_primary direct
_atom_sites_solution_secondary difmap
_audit_creation_method SHELXL-97
_cell_angle_alpha 90.00(3)
_cell_angle_beta 90.00(3)
_cell_angle_gamma 90.00(2)
_cell_formula_units_Z 4
_cell_length_a 12.667(3)
_cell_length_b 23.829(5)
_cell_length_c 8.134(4)
_cell_measurement_reflns_used 20
_cell_measurement_temperature 268(2)
_cell_measurement_theta_max 20.6
_cell_measurement_theta_min 19.5
_cell_volume 2455.2(14)
_computing_cell_refinement 'MSC/AFC Control Software'
_computing_data_collection 'MSC/AFC Control Software'
_computing_data_reduction 'MSC/AFC Control Software'
_computing_molecular_graphics ORTEP-III
_computing_publication_material PARST
_computing_structure_refinement 'SHELXL-97 (Sheldrick, 1997)'
_computing_structure_solution 'SHELXS-97 (Sheldrick, 1990)'
_diffrn_ambient_temperature 293(2)
_diffrn_measured_fraction_theta_full 0.946
_diffrn_measured_fraction_theta_max 0.946
_diffrn_measurement_device_type 'Rigaku AFC5R'
_diffrn_measurement_method 2\q-\w
_diffrn_radiation_monochromator graphite
_diffrn_radiation_source 'Rigaku RU200'
_diffrn_radiation_type CuK\a
_diffrn_radiation_wavelength 1.54180
_diffrn_reflns_av_R_equivalents 0.0373
_diffrn_reflns_av_sigmaI/netI 0.0296
_diffrn_reflns_limit_h_max 15
_diffrn_reflns_limit_h_min -5
_diffrn_reflns_limit_k_max 29
_diffrn_reflns_limit_k_min -9
_diffrn_reflns_limit_l_max 9
_diffrn_reflns_limit_l_min 0
_diffrn_reflns_number 5117
_diffrn_reflns_theta_full 70.14
_diffrn_reflns_theta_max 70.14
_diffrn_reflns_theta_min 3.71
_diffrn_standards_decay_% 2.0
_diffrn_standards_interval_count 100
_exptl_absorpt_coefficient_mu 0.563
_exptl_crystal_colour colorless
_exptl_crystal_density_diffrn 1.149
_exptl_crystal_density_method 'not measured'
_exptl_crystal_description plate
_exptl_crystal_F_000 928
_exptl_crystal_size_max 0.6
_exptl_crystal_size_mid 0.3
_exptl_crystal_size_min 0.02
_refine_diff_density_max 0.411
_refine_diff_density_min -0.383
_refine_diff_density_rms 0.050
_refine_ls_abs_structure_details 'Flack H D (1983), Acta Cryst. A39, 876-881'
_refine_ls_abs_structure_Flack 0.0(6)
_refine_ls_extinction_method none
_refine_ls_goodness_of_fit_ref 1.036
_refine_ls_hydrogen_treatment mixed
_refine_ls_matrix_type full
_refine_ls_number_parameters 286
_refine_ls_number_reflns 3915
_refine_ls_number_restraints 0
_refine_ls_restrained_S_all 1.036
_refine_ls_R_factor_all 0.0746
_refine_ls_R_factor_gt 0.0625
_refine_ls_shift/su_max 0.000
_refine_ls_shift/su_mean 0.000
_refine_ls_structure_factor_coef Fsqd
_refine_ls_weighting_details 'w=1/[\s^2^(Fo^2^)+(0.0612P)^2^+1.9875P] where P=(Fo^2^+2Fc^2^)/3'
_refine_ls_weighting_scheme calc
_refine_ls_wR_factor_gt 0.1504
_refine_ls_wR_factor_ref 0.1599
_reflns_number_gt 3467
_reflns_number_total 3915
_reflns_threshold_expression >2sigma(I)
_cod_data_source_file np070165msi20070410_054725.cif
_cod_data_source_block n134xvii
_cod_depositor_comments
;
The following automatic conversions were performed:

'_refine_ls_weighting_scheme' value 'calc
w=1/[\s^2^(Fo^2^)+(0.0612P)^2^+1.9875P] where P=(Fo^2^+2Fc^2^)/3' was
changed to 'calc'. New tag '_refine_ls_weighting_details' was
created. The value of the new tag was set to
'w=1/[\s^2^(Fo^2^)+(0.0612P)^2^+1.9875P] where P=(Fo^2^+2Fc^2^)/3'.

Automatic conversion script
Id: cif_fix_values 3143 2015-03-26 13:38:13Z robertas 
;
_cod_original_cell_volume 2455.4(14)
_cod_original_sg_symbol_H-M P212121
_cod_database_code 1505231

loop_
_symmetry_equiv_pos_as_xyz
'x, y, z'
'-x+1/2, -y, z+1/2'
'-x, y+1/2, -z+1/2'
'x+1/2, -y+1/2, -z'

loop_
_atom_site_label
_atom_site_type_symbol
_atom_site_fract_x
_atom_site_fract_y
_atom_site_fract_z
_atom_site_U_iso_or_equiv
_atom_site_adp_type
_atom_site_occupancy
_atom_site_calc_flag
_atom_site_refinement_flags
C1 C 0.3872(7) 0.1844(5) -0.0519(9) 0.259(8) Uani 1 d .
H1A H 0.3880 0.1618 -0.1512 0.310 Uiso 1 calc R
H1B H 0.3156 0.1983 -0.0407 0.310 Uiso 1 calc R
C2 C 0.4447(7) 0.2283(3) -0.0849(8) 0.132(3) Uani 1 d .
H2A H 0.3979 0.2605 -0.0839 0.158 Uiso 1 calc R
H2B H 0.4696 0.2241 -0.1970 0.158 Uiso 1 calc R
C3 C 0.5372(4) 0.24296(17) 0.0169(6) 0.0763(13) Uani 1 d .
O3 O 0.5961(4) 0.28194(15) -0.0113(5) 0.1181(14) Uani 1 d .
C4 C 0.5528(3) 0.20676(16) 0.1600(4) 0.0542(9) Uani 1 d .
H4 H 0.6094 0.2142 0.2295 0.065 Uiso 1 calc R
C5 C 0.4902(3) 0.16400(14) 0.1953(4) 0.0453(7) Uani 1 d .
C6 C 0.5040(3) 0.13355(16) 0.3547(5) 0.0588(9) Uani 1 d .
O6 O 0.5895(2) 0.12911(17) 0.4179(5) 0.1013(13) Uani 1 d .
C7 C 0.4069(3) 0.10782(15) 0.4257(4) 0.0517(8) Uani 1 d .
H7A H 0.4117 0.1090 0.5447 0.062 Uiso 1 calc R
H7B H 0.4036 0.0687 0.3928 0.062 Uiso 1 calc R
C8 C 0.3049(2) 0.13729(12) 0.3719(4) 0.0374(6) Uani 1 d .
C9 C 0.2969(3) 0.13784(12) 0.1795(4) 0.0387(6) Uani 1 d .
H9 H 0.2551 0.1711 0.1518 0.046 Uiso 1 calc R
C10 C 0.4019(3) 0.14421(19) 0.0851(4) 0.0634(11) Uani 1 d .
C11 C 0.2281(4) 0.0876(2) 0.1338(5) 0.0768(14) Uani 1 d .
H11A H 0.1656 0.1000 0.0752 0.092 Uiso 1 calc R
H11B H 0.2671 0.0620 0.0635 0.092 Uiso 1 calc R
C12 C 0.1970(3) 0.05840(13) 0.2925(4) 0.0481(8) Uani 1 d .
H12A H 0.2453 0.0279 0.3168 0.058 Uiso 1 calc R
H12B H 0.1261 0.0434 0.2845 0.058 Uiso 1 calc R
C14 C 0.3072(3) 0.19692(13) 0.4392(4) 0.0436(7) Uani 1 d .
C13 C 0.2029(2) 0.10403(12) 0.4267(4) 0.0373(6) Uani 1 d .
O14 O 0.3856(2) 0.21496(12) 0.5054(4) 0.0703(8) Uani 1 d .
C15 C 0.2085(3) 0.23094(12) 0.4270(5) 0.0499(8) Uani 1 d .
H15A H 0.1932 0.2390 0.3126 0.060 Uiso 1 calc R
H15B H 0.2177 0.2663 0.4844 0.060 Uiso 1 calc R
C16 C 0.1167(3) 0.19803(12) 0.5036(4) 0.0458(8) Uani 1 d .
H16A H 0.1308 0.1914 0.6192 0.055 Uiso 1 calc R
H16B H 0.0521 0.2198 0.4951 0.055 Uiso 1 calc R
C17 C 0.1030(2) 0.14191(12) 0.4145(4) 0.0375(6) Uani 1 d .
H17 H 0.0954 0.1512 0.2977 0.045 Uiso 1 calc R
C18 C 0.2133(3) 0.07906(14) 0.5984(4) 0.0490(8) Uani 1 d .
H18A H 0.1539 0.0552 0.6203 0.073 Uiso 1 calc R
H18B H 0.2154 0.1088 0.6781 0.073 Uiso 1 calc R
H18C H 0.2772 0.0575 0.6051 0.073 Uiso 1 calc R
C19 C 0.4391(4) 0.0872(4) 0.0161(12) 0.190(5) Uani 1 d .
H19A H 0.3915 0.0751 -0.0688 0.285 Uiso 1 calc R
H19B H 0.4401 0.0599 0.1028 0.285 Uiso 1 calc R
H19C H 0.5088 0.0911 -0.0288 0.285 Uiso 1 calc R
C20 C -0.0021(2) 0.11249(13) 0.4649(4) 0.0409(7) Uani 1 d .
H20 H 0.0034 0.0730 0.4327 0.049 Uiso 1 calc R
C21 C -0.0952(3) 0.13791(16) 0.3701(5) 0.0550(9) Uani 1 d .
H21A H -0.1593 0.1193 0.4016 0.083 Uiso 1 calc R
H21B H -0.0840 0.1332 0.2542 0.083 Uiso 1 calc R
H21C H -0.1007 0.1772 0.3953 0.083 Uiso 1 calc R
C22 C -0.0279(3) 0.11414(14) 0.6456(4) 0.0478(8) Uani 1 d .
H22 H -0.0174 0.1481 0.6993 0.057 Uiso 1 calc R
C23 C -0.0635(2) 0.07268(13) 0.7340(4) 0.0439(7) Uani 1 d .
H23 H -0.0689 0.0380 0.6823 0.053 Uiso 1 calc R
C24 C -0.0965(3) 0.07528(15) 0.9106(4) 0.0500(8) Uani 1 d .
H24 H -0.0686 0.1105 0.9554 0.060 Uiso 1 calc R
C25 C -0.2169(3) 0.07737(18) 0.9313(5) 0.0652(10) Uani 1 d .
H25 H -0.2314 0.0767 1.0496 0.078 Uiso 1 calc R
C26 C -0.2707(3) 0.0275(2) 0.8582(7) 0.0908(16) Uani 1 d .
H26A H -0.3438 0.0277 0.8890 0.136 Uiso 1 calc R
H26B H -0.2379 -0.0062 0.8980 0.136 Uiso 1 calc R
H26C H -0.2649 0.0290 0.7406 0.136 Uiso 1 calc R
C27 C -0.2592(4) 0.1326(3) 0.8657(9) 0.113(2) Uani 1 d .
H27A H -0.2575 0.1321 0.7477 0.169 Uiso 1 calc R
H27B H -0.2162 0.1629 0.9054 0.169 Uiso 1 calc R
H27C H -0.3306 0.1377 0.9023 0.169 Uiso 1 calc R
C28 C -0.0461(3) 0.02725(18) 1.0101(5) 0.0695(11) Uani 1 d .
H28A H -0.0703 -0.0081 0.9681 0.104 Uiso 1 calc R
H28B H -0.0659 0.0307 1.1236 0.104 Uiso 1 calc R
H28C H 0.0294 0.0293 1.0007 0.104 Uiso 1 calc R

loop_
_atom_site_aniso_label
_atom_site_aniso_U_11
_atom_site_aniso_U_22
_atom_site_aniso_U_33
_atom_site_aniso_U_23
_atom_site_aniso_U_13
_atom_site_aniso_U_12
C1 0.190(7) 0.449(17) 0.136(6) 0.198(9) -0.106(6) -0.248(10)
C2 0.202(7) 0.095(4) 0.098(4) 0.024(3) -0.077(5) -0.018(5)
C3 0.108(4) 0.058(2) 0.063(3) 0.000(2) 0.020(3) -0.019(3)
O3 0.174(4) 0.085(2) 0.096(3) 0.018(2) 0.022(3) -0.058(3)
C4 0.057(2) 0.062(2) 0.0437(19) -0.0084(16) 0.0047(16) -0.0157(18)
C5 0.0408(16) 0.0492(17) 0.0458(18) -0.0024(15) 0.0067(15) -0.0023(15)
C6 0.0432(17) 0.062(2) 0.071(2) 0.0143(19) -0.0040(19) -0.0036(18)
O6 0.0470(15) 0.141(3) 0.116(3) 0.054(2) -0.0207(17) -0.0136(18)
C7 0.0461(17) 0.0528(18) 0.0561(19) 0.0180(17) -0.0033(17) -0.0027(17)
C8 0.0394(14) 0.0370(14) 0.0358(15) 0.0047(12) 0.0027(13) 0.0007(14)
C9 0.0429(15) 0.0388(14) 0.0345(16) -0.0018(12) -0.0002(13) -0.0002(14)
C10 0.055(2) 0.093(3) 0.0427(18) -0.0105(19) 0.0113(18) -0.031(2)
C11 0.084(3) 0.099(3) 0.048(2) -0.023(2) 0.019(2) -0.045(3)
C12 0.0493(17) 0.0367(14) 0.058(2) -0.0133(14) 0.0100(17) -0.0005(15)
C14 0.0544(18) 0.0419(15) 0.0344(16) -0.0022(13) 0.0071(16) -0.0162(16)
C13 0.0437(15) 0.0344(13) 0.0339(15) 0.0024(12) 0.0033(14) -0.0067(14)
O14 0.0639(16) 0.0724(17) 0.0747(18) -0.0258(15) -0.0051(14) -0.0222(15)
C15 0.061(2) 0.0320(14) 0.057(2) -0.0027(14) 0.0092(18) -0.0051(15)
C16 0.0527(18) 0.0340(14) 0.0508(18) -0.0040(14) 0.0115(16) -0.0003(14)
C17 0.0471(16) 0.0347(13) 0.0306(14) 0.0033(12) 0.0048(14) -0.0006(14)
C18 0.0517(18) 0.0455(16) 0.050(2) 0.0161(15) 0.0030(16) -0.0025(16)
C19 0.064(3) 0.239(8) 0.268(10) -0.207(9) 0.069(5) -0.055(4)
C20 0.0450(16) 0.0377(15) 0.0401(17) -0.0043(13) 0.0067(14) -0.0047(14)
C21 0.0447(17) 0.068(2) 0.053(2) -0.0044(18) 0.0040(17) -0.0009(18)
C22 0.0479(18) 0.0468(17) 0.0486(18) -0.0118(15) 0.0110(15) -0.0059(15)
C23 0.0438(16) 0.0443(16) 0.0436(17) -0.0089(14) 0.0083(15) -0.0048(14)
C24 0.0557(19) 0.0527(18) 0.0415(17) -0.0068(15) 0.0111(17) -0.0115(17)
C25 0.062(2) 0.074(2) 0.060(2) -0.004(2) 0.024(2) -0.005(2)
C26 0.062(3) 0.126(4) 0.085(3) -0.028(3) 0.013(2) -0.035(3)
C27 0.074(3) 0.113(4) 0.151(6) 0.014(4) 0.035(4) 0.033(3)
C28 0.070(2) 0.079(3) 0.059(2) 0.006(2) 0.003(2) -0.002(2)

loop_
_atom_type_symbol
_atom_type_description
_atom_type_scat_dispersion_real
_atom_type_scat_dispersion_imag
_atom_type_scat_source
C C 0.0181 0.0091 'International Tables Vol C Tables 4.2.6.8 and 6.1.1.4'
H H 0.0000 0.0000 'International Tables Vol C Tables 4.2.6.8 and 6.1.1.4'
O O 0.0492 0.0322 'International Tables Vol C Tables 4.2.6.8 and 6.1.1.4'

loop_
_geom_angle_atom_site_label_1
_geom_angle_atom_site_label_2
_geom_angle_atom_site_label_3
_geom_angle
C2 C1 C10 127.2(5)
C1 C2 C3 121.2(5)
O3 C3 C4 121.3(5)
O3 C3 C2 124.3(5)
C4 C3 C2 114.4(4)
C5 C4 C3 123.1(4)
C4 C5 C6 119.5(3)
C4 C5 C10 123.8(3)
C6 C5 C10 116.7(3)
O6 C6 C7 122.7(4)
O6 C6 C5 121.2(3)
C7 C6 C5 116.0(3)
C6 C7 C8 113.3(3)
C14 C8 C7 107.9(3)
C14 C8 C9 110.6(2)
C7 C8 C9 110.0(3)
C14 C8 C13 112.5(2)
C7 C8 C13 112.3(2)
C9 C8 C13 103.5(2)
C11 C9 C10 116.6(3)
C11 C9 C8 105.9(3)
C10 C9 C8 116.2(3)
C1 C10 C5 109.8(4)
C1 C10 C9 109.3(5)
C5 C10 C9 112.0(3)
C1 C10 C19 109.5(7)
C5 C10 C19 105.3(4)
C9 C10 C19 111.0(4)
C12 C11 C9 107.5(3)
C11 C12 C13 105.4(3)
O14 C14 C15 121.6(3)
O14 C14 C8 120.6(3)
C15 C14 C8 117.8(3)
C18 C13 C12 112.2(3)
C18 C13 C17 110.8(2)
C12 C13 C17 108.9(3)
C18 C13 C8 112.6(3)
C12 C13 C8 101.2(2)
C17 C13 C8 110.8(2)
C14 C15 C16 109.3(3)
C17 C16 C15 109.9(3)
C16 C17 C13 112.6(3)
C16 C17 C20 111.4(2)
C13 C17 C20 114.6(2)
C22 C20 C21 108.3(3)
C22 C20 C17 115.4(3)
C21 C20 C17 110.3(3)
C23 C22 C20 126.4(3)
C22 C23 C24 126.5(3)
C23 C24 C25 112.6(3)
C23 C24 C28 110.9(3)
C25 C24 C28 112.2(3)
C26 C25 C27 112.9(5)
C26 C25 C24 112.6(3)
C27 C25 C24 109.9(3)

loop_
_geom_bond_atom_site_label_1
_geom_bond_atom_site_label_2
_geom_bond_distance
C1 C2 1.303(8)
C1 C10 1.480(8)
C2 C3 1.477(8)
C3 O3 1.213(5)
C3 C4 1.462(6)
C4 C5 1.322(5)
C5 C6 1.496(5)
C5 C10 1.510(5)
C6 O6 1.203(4)
C6 C7 1.491(5)
C7 C8 1.535(5)
C8 C14 1.523(4)
C8 C9 1.568(4)
C8 C13 1.580(4)
C9 C11 1.527(5)
C9 C10 1.543(5)
C10 C19 1.544(7)
C11 C12 1.519(5)
C12 C13 1.542(4)
C14 O14 1.208(4)
C14 C15 1.493(5)
C13 C18 1.524(4)
C13 C17 1.557(4)
C15 C16 1.535(4)
C16 C17 1.531(4)
C17 C20 1.560(4)
C20 C22 1.507(5)
C20 C21 1.533(5)
C22 C23 1.303(5)
C23 C24 1.498(5)
C24 C25 1.535(5)
C24 C28 1.540(5)
C25 C26 1.493(6)
C25 C27 1.518(7)

loop_
_cod_related_entry_id
_cod_related_entry_database
_cod_related_entry_code
1 ChemSpider 23076733
